data_7038511
loop_
_publ_author_name
'Koroteev, Pavel S.'
'Dobrokhotova, Zhanna V.'
'Ilyukhin, Andrey B.'
'Efimov, Nikolay N.'
'Rouzi\`eres, Mathieu'
'Kiskin, Mikhail A.'
'Cl\'erac, Rodolphe'
'Novotortsev, Vladimir M.'

_publ_section_title
;
 Synthesis, structure, and physical properties of new rare earth
 ferrocenoylacetonates.
;
_journal_issue 15
_journal_name_full 'Dalton transactions (Cambridge, England : 2003)'
_journal_page_first 6405
_journal_page_last 6417
_journal_paper_doi 10.1039/c5dt04948b
_journal_volume 45
_journal_year 2016
_chemical_formula_moiety 'C52 H47 Fe3 N2 O6 Tb, C7 H8'
_chemical_formula_sum 'C59 H55 Fe3 N2 O6 Tb'
_chemical_formula_weight 1214.52
_space_group_IT_number 2
_symmetry_cell_setting triclinic
_symmetry_Int_Tables_number 2
_symmetry_space_group_name_Hall '-P 1'
_symmetry_space_group_name_H-M 'P -1'
_atom_sites_solution_hydrogens mixed
_audit_conform_dict_location ftp://ftp.iucr.org/pub/cif_core.dic
_audit_conform_dict_name cif_core.dic
_audit_conform_dict_version 2.4.3
_audit_creation_date 2015-03-18T19:37:54-00:00
_audit_creation_method 'WinGX routine CIF_UPDATE'
_audit_update_record
;
2015-07-09 deposited with the CCDC.
2016-02-22 downloaded from the CCDC.
;
_cell_angle_alpha 81.265(2)
_cell_angle_beta 74.033(2)
_cell_angle_gamma 89.479(2)
_cell_formula_units_Z 2
_cell_length_a 11.9757(7)
_cell_length_b 13.2552(8)
_cell_length_c 16.5953(10)
_cell_measurement_reflns_used 5608
_cell_measurement_temperature 150(2)
_cell_measurement_theta_max 23.2
_cell_measurement_theta_min 2.17
_cell_volume 2501.9(3)
_computing_cell_refinement 'Bruker SAINT'
_computing_data_collection 'Bruker APEX2'
_computing_data_reduction 'Bruker SAINT'
_computing_molecular_graphics 'Bruker SHELXTL'
_computing_publication_material 'Bruker SHELXTL'
_computing_structure_refinement 'SHELXL-2014/7 (Sheldrick, 2014)'
_computing_structure_solution 'SHELXS-2014 (Sheldrick, 2008)'
_diffrn_ambient_temperature 150(2)
_diffrn_measured_fraction_theta_full 0.999
_diffrn_measured_fraction_theta_max 0.996
_diffrn_measurement_device_type 'Bruker APEX-II CCD'
_diffrn_measurement_method '\f and \w scans'
_diffrn_radiation_monochromator graphite
_diffrn_radiation_type MoK\a
_diffrn_radiation_wavelength 0.71073
_diffrn_reflns_av_R_equivalents 0.0574
_diffrn_reflns_av_unetI/netI 0.0816
_diffrn_reflns_Laue_measured_fraction_full 0.999
_diffrn_reflns_Laue_measured_fraction_max 0.996
_diffrn_reflns_limit_h_max 15
_diffrn_reflns_limit_h_min -15
_diffrn_reflns_limit_k_max 16
_diffrn_reflns_limit_k_min -17
_diffrn_reflns_limit_l_max 21
_diffrn_reflns_limit_l_min -21
_diffrn_reflns_number 31173
_diffrn_reflns_point_group_measured_fraction_full 0.999
_diffrn_reflns_point_group_measured_fraction_max 0.996
_diffrn_reflns_theta_full 25.242
_diffrn_reflns_theta_max 27.131
_diffrn_reflns_theta_min 2.171
_diffrn_standards_number 0
_exptl_absorpt_coefficient_mu 2.304
_exptl_absorpt_correction_T_max 0.7455
_exptl_absorpt_correction_T_min 0.5988
_exptl_absorpt_correction_type multi-scan
_exptl_absorpt_process_details 'SADABS (Sheldrick, 2003)'
_exptl_crystal_colour brown
_exptl_crystal_density_diffrn 1.612
_exptl_crystal_description block
_exptl_crystal_F_000 1228
_exptl_crystal_size_max 0.14
_exptl_crystal_size_mid 0.04
_exptl_crystal_size_min 0.02
_refine_diff_density_max 0.993
_refine_diff_density_min -1.466
_refine_diff_density_rms 0.115
_refine_ls_extinction_method none
_refine_ls_goodness_of_fit_ref 0.99
_refine_ls_hydrogen_treatment constr
_refine_ls_matrix_type full
_refine_ls_number_parameters 700
_refine_ls_number_reflns 11031
_refine_ls_number_restraints 127
_refine_ls_restrained_S_all 0.987
_refine_ls_R_factor_all 0.0889
_refine_ls_R_factor_gt 0.0512
_refine_ls_shift/su_max 0.003
_refine_ls_shift/su_mean 0
_refine_ls_structure_factor_coef Fsqd
_refine_ls_weighting_details 'w=1/[\s^2^(Fo^2^)+(0.0700P)^2^+0.5000P] where P=(Fo^2^+2Fc^2^)/3'
_refine_ls_weighting_scheme calc
_refine_ls_wR_factor_gt 0.1172
_refine_ls_wR_factor_ref 0.1344
_reflns_Friedel_coverage 0
_reflns_number_gt 7576
_reflns_number_total 11031
_reflns_threshold_expression 'I > 2\s(I)'
_cod_data_source_file c5dt04948b2.cif
_cod_data_source_block 4
_cod_depositor_comments 'Adding full bibliography for 7038510--7038517.cif.'
_cod_database_code 7038511

loop_
_symmetry_equiv_pos_as_xyz
'x, y, z'
'-x, -y, -z'

loop_
_atom_site_label
_atom_site_type_symbol
_atom_site_fract_x
_atom_site_fract_y
_atom_site_fract_z
_atom_site_U_iso_or_equiv
_atom_site_adp_type
_atom_site_occupancy
_atom_site_site_symmetry_order
_atom_site_calc_flag
_atom_site_refinement_flags_posn
_atom_site_refinement_flags_adp
_atom_site_refinement_flags_occupancy
_atom_site_disorder_assembly
_atom_site_disorder_group
Tb1 Tb 0.30493(2) 0.19309(2) 0.36849(2) 0.03413(10) Uani 1 1 d . . . . .
Fe1 Fe 0.73656(9) 0.31835(8) 0.09098(7) 0.0631(3) Uani 1 1 d . . . . .
Fe2 Fe 0.12059(8) 0.38852(6) 0.67974(5) 0.0434(2) Uani 1 1 d . . . . .
Fe3 Fe 0.19047(8) 0.08541(8) 0.05917(5) 0.0524(3) Uani 1 1 d . . . . .
O1 O 0.2400(4) 0.3304(3) 0.2865(3) 0.0495(11) Uani 1 1 d . . . . .
O2 O 0.4549(4) 0.2333(4) 0.2445(3) 0.0610(13) Uani 1 1 d . . . . .
O3 O 0.4618(3) 0.2228(3) 0.4192(3) 0.0481(10) Uani 1 1 d . . . . .
O4 O 0.2494(3) 0.3128(3) 0.4594(2) 0.0369(9) Uani 1 1 d . . . . .
O5 O 0.3993(3) 0.0385(3) 0.3454(2) 0.0433(10) Uani 1 1 d . . . . .
O6 O 0.2140(3) 0.1158(3) 0.2855(2) 0.0409(9) Uani 1 1 d . . . . .
N1 N 0.0887(3) 0.1652(3) 0.4512(3) 0.0307(10) Uani 1 1 d . . . . .
N2 N 0.2525(4) 0.0735(4) 0.5126(3) 0.0373(11) Uani 1 1 d . . . . .
C1 C 0.1982(7) 0.4465(6) 0.1788(5) 0.082(3) Uani 1 1 d . . . . .
H1A H 0.2334 0.4734 0.1187 0.123 Uiso 1 1 calc R U . . .
H1B H 0.1228 0.4133 0.1855 0.123 Uiso 1 1 calc R U . . .
H1C H 0.1874 0.5028 0.212 0.123 Uiso 1 1 calc R U . . .
C2 C 0.2777(6) 0.3693(6) 0.2099(4) 0.0589(18) Uani 1 1 d . . . . .
C3 C 0.3826(6) 0.3535(6) 0.1521(5) 0.065(2) Uani 1 1 d . . . . .
H3A H 0.3996 0.3903 0.0961 0.078 Uiso 1 1 calc R U . . .
C4 C 0.4649(6) 0.2851(6) 0.1732(4) 0.0579(18) Uani 1 1 d . . . . .
C5 C 0.5728(5) 0.2673(6) 0.1054(4) 0.0573(18) Uani 1 1 d . . . . .
C6 C 0.6459(6) 0.1845(6) 0.1142(5) 0.069(2) Uani 1 1 d . . . . .
H6A H 0.6362 0.1334 0.1626 0.083 Uiso 1 1 calc R U . . .
C7 C 0.7358(7) 0.1916(7) 0.0382(5) 0.076(2) Uani 1 1 d . . . . .
H7A H 0.7979 0.1461 0.0269 0.092 Uiso 1 1 calc R U . . .
C8 C 0.7192(7) 0.2765(8) -0.0185(5) 0.083(3) Uani 1 1 d . . . . .
H8A H 0.7667 0.2973 -0.0747 0.099 Uiso 1 1 calc R U . . .
C9 C 0.6202(7) 0.3252(7) 0.0224(5) 0.078(2) Uani 1 1 d . . . . .
H9A H 0.5897 0.3858 -0.0006 0.094 Uiso 1 1 calc R U . . .
C10 C 0.7438(17) 0.3816(14) 0.1917(11) 0.109(6) Uani 0.72 1 d D U P A 1
H10A H 0.6849 0.3743 0.2441 0.13 Uiso 0.72 1 calc R U P A 1
C11 C 0.7535(11) 0.4608(10) 0.1200(11) 0.082(4) Uani 0.72 1 d D U P A 1
H11A H 0.705 0.5171 0.115 0.099 Uiso 0.72 1 calc R U P A 1
C12 C 0.8626(12) 0.4315(12) 0.0531(9) 0.098(5) Uani 0.72 1 d D U P A 1
H12A H 0.8944 0.4666 -0.0029 0.117 Uiso 0.72 1 calc R U P A 1
C13 C 0.9050(12) 0.3440(12) 0.0910(12) 0.092(5) Uani 0.72 1 d D U P A 1
H13A H 0.9715 0.3094 0.0643 0.11 Uiso 0.72 1 calc R U P A 1
C14 C 0.8393(13) 0.3162(12) 0.1693(10) 0.081(4) Uani 0.72 1 d D U P A 1
H14A H 0.8538 0.2591 0.2067 0.097 Uiso 0.72 1 calc R U P A 1
C102 C 0.761(4) 0.306(4) 0.210(3) 0.140(12) Uiso 0.28 1 d D U P A 2
H10B H 0.7212 0.2496 0.25 0.167 Uiso 0.28 1 calc R U P A 2
C112 C 0.720(5) 0.408(4) 0.195(4) 0.140(12) Uiso 0.28 1 d D U P A 2
H11B H 0.6606 0.4422 0.2302 0.167 Uiso 0.28 1 calc R U P A 2
C122 C 0.800(6) 0.448(4) 0.103(4) 0.140(12) Uiso 0.28 1 d D U P A 2
H12B H 0.7891 0.5071 0.066 0.167 Uiso 0.28 1 calc R U P A 2
C132 C 0.890(5) 0.379(5) 0.087(4) 0.140(12) Uiso 0.28 1 d D U P A 2
H13B H 0.9524 0.3844 0.0367 0.167 Uiso 0.28 1 calc R U P A 2
C142 C 0.876(5) 0.308(4) 0.153(4) 0.140(12) Uiso 0.28 1 d D U P A 2
H14B H 0.934 0.2618 0.1622 0.167 Uiso 0.28 1 calc R U P A 2
C15 C 0.5971(5) 0.2612(6) 0.4890(5) 0.065(2) Uani 1 1 d . . . . .
H15A H 0.6034 0.3025 0.5318 0.097 Uiso 1 1 calc R U . . .
H15B H 0.6075 0.1892 0.5091 0.097 Uiso 1 1 calc R U . . .
H15C H 0.6573 0.284 0.4359 0.097 Uiso 1 1 calc R U . . .
C16 C 0.4800(5) 0.2731(5) 0.4738(4) 0.0459(15) Uani 1 1 d . . . . .
C17 C 0.4026(5) 0.3356(5) 0.5192(4) 0.0461(15) Uani 1 1 d . . . . .
H17A H 0.426 0.3683 0.5594 0.055 Uiso 1 1 calc R U . . .
C18 C 0.2909(5) 0.3535(4) 0.5092(3) 0.0353(13) Uani 1 1 d . . . . .
C19 C 0.2147(5) 0.4257(4) 0.5573(3) 0.0343(12) Uani 1 1 d . . . . .
C20 C 0.0942(5) 0.4343(4) 0.5632(3) 0.0400(13) Uani 1 1 d . . . . .
H20A H 0.0517 0.3983 0.5353 0.048 Uiso 1 1 calc R U . . .
C21 C 0.0489(6) 0.5061(5) 0.6182(4) 0.0536(17) Uani 1 1 d . . . . .
H21A H -0.0298 0.5256 0.6342 0.064 Uiso 1 1 calc R U . . .
C22 C 0.1390(6) 0.5432(5) 0.6445(4) 0.0508(16) Uani 1 1 d . . . . .
H22A H 0.1324 0.5934 0.6806 0.061 Uiso 1 1 calc R U . . .
C23 C 0.2411(6) 0.4945(4) 0.6091(4) 0.0494(16) Uani 1 1 d . . . . .
H23A H 0.315 0.5052 0.6178 0.059 Uiso 1 1 calc R U . . .
C24 C 0.0837(10) 0.3600(7) 0.8069(5) 0.083(3) Uani 1 1 d . . . . .
H24A H 0.0759 0.4106 0.8427 0.1 Uiso 1 1 calc R U . . .
C25 C -0.0055(8) 0.3190(6) 0.7828(4) 0.071(2) Uani 1 1 d . . . . .
H25A H -0.0851 0.3353 0.7992 0.085 Uiso 1 1 calc R U . . .
C26 C 0.0459(7) 0.2467(5) 0.7281(4) 0.0613(19) Uani 1 1 d . . . . .
H26A H 0.0053 0.2072 0.7013 0.074 Uiso 1 1 calc R U . . .
C27 C 0.1640(7) 0.2438(5) 0.7206(5) 0.0625(19) Uani 1 1 d . . . . .
H27A H 0.2183 0.2021 0.6886 0.075 Uiso 1 1 calc R U . . .
C28 C 0.1882(9) 0.3143(7) 0.7695(5) 0.082(3) Uani 1 1 d . . . . .
H28A H 0.2624 0.3288 0.7762 0.099 Uiso 1 1 calc R U . . .
C29 C 0.5075(6) -0.0926(5) 0.2806(5) 0.0602(19) Uani 1 1 d . . . . .
H29A H 0.5101 -0.1298 0.2334 0.09 Uiso 1 1 calc R U . . .
H29B H 0.5825 -0.0569 0.2707 0.09 Uiso 1 1 calc R U . . .
H29C H 0.4914 -0.1408 0.3337 0.09 Uiso 1 1 calc R U . . .
C30 C 0.4120(5) -0.0152(5) 0.2866(4) 0.0466(15) Uani 1 1 d . . . . .
C31 C 0.3419(5) -0.0112(5) 0.2312(4) 0.0482(15) Uani 1 1 d . . . . .
H31A H 0.3617 -0.0523 0.1875 0.058 Uiso 1 1 calc R U . . .
C32 C 0.2441(5) 0.0497(5) 0.2360(3) 0.0422(14) Uani 1 1 d . . . . .
C33 C 0.1637(5) 0.0351(5) 0.1850(3) 0.0464(15) Uani 1 1 d . . . . .
C34 C 0.0791(5) 0.1064(5) 0.1719(4) 0.0504(16) Uani 1 1 d . . . . .
H34A H 0.0663 0.1691 0.1936 0.06 Uiso 1 1 calc R U . . .
C35 C 0.0170(6) 0.0683(6) 0.1212(4) 0.0615(19) Uani 1 1 d . . . . .
H35A H -0.0454 0.1006 0.1036 0.074 Uiso 1 1 calc R U . . .
C36 C 0.0629(6) -0.0249(6) 0.1012(4) 0.0567(18) Uani 1 1 d . . . . .
H36A H 0.0375 -0.0663 0.0672 0.068 Uiso 1 1 calc R U . . .
C37 C 0.1537(6) -0.0475(5) 0.1402(4) 0.0530(16) Uani 1 1 d . . . . .
H37A H 0.1994 -0.1064 0.1372 0.064 Uiso 1 1 calc R U . . .
C38 C 0.2694(10) 0.2247(8) 0.0067(6) 0.101(3) Uani 1 1 d . . . . .
H38A H 0.2566 0.2855 0.0313 0.122 Uiso 1 1 calc R U . . .
C39 C 0.2094(9) 0.1919(9) -0.0454(5) 0.101(3) Uani 1 1 d . . . . .
H39A H 0.1481 0.2269 -0.0625 0.122 Uiso 1 1 calc R U . . .
C40 C 0.2533(7) 0.0984(8) -0.0692(4) 0.083(3) Uani 1 1 d . . . . .
H40A H 0.2279 0.0599 -0.1051 0.099 Uiso 1 1 calc R U . . .
C41 C 0.3427(7) 0.0729(7) -0.0293(5) 0.078(2) Uani 1 1 d . . . . .
H41A H 0.3878 0.0135 -0.0326 0.094 Uiso 1 1 calc R U . . .
C42 C 0.3518(8) 0.1527(7) 0.0165(5) 0.078(2) Uani 1 1 d . . . . .
H42A H 0.4055 0.1566 0.0488 0.093 Uiso 1 1 calc R U . . .
C43 C 0.0090(5) 0.2118(5) 0.4175(4) 0.0427(14) Uani 1 1 d . . . . .
H43A H 0.0344 0.2497 0.3619 0.051 Uiso 1 1 calc R U . . .
C44 C -0.1074(5) 0.2079(5) 0.4587(4) 0.0532(17) Uani 1 1 d . . . . .
H44A H -0.1609 0.2439 0.433 0.064 Uiso 1 1 calc R U . . .
C45 C -0.1448(5) 0.1509(5) 0.5377(4) 0.0526(17) Uani 1 1 d . . . . .
H45A H -0.2252 0.1457 0.567 0.063 Uiso 1 1 calc R U . . .
C46 C -0.0652(4) 0.1006(5) 0.5750(4) 0.0443(15) Uani 1 1 d . . . . .
H46A H -0.0895 0.0607 0.6299 0.053 Uiso 1 1 calc R U . . .
C47 C 0.1213(5) 0.0047(5) 0.6446(4) 0.0505(16) Uani 1 1 d . . . . .
H47A H 0.044 -0.0024 0.6806 0.061 Uiso 1 1 calc R U . . .
C48 C 0.2101(6) -0.0412(5) 0.6722(4) 0.0598(19) Uani 1 1 d . . . . .
H48A H 0.195 -0.0781 0.728 0.072 Uiso 1 1 calc R U . . .
C49 C 0.3205(5) -0.0334(5) 0.6188(4) 0.0494(16) Uani 1 1 d . . . . .
H49A H 0.3828 -0.0672 0.6354 0.059 Uiso 1 1 calc R U . . .
C50 C 0.3380(5) 0.0256(5) 0.5396(4) 0.0465(15) Uani 1 1 d . . . . .
H50A H 0.4145 0.0326 0.5025 0.056 Uiso 1 1 calc R U . . .
C51 C 0.1442(4) 0.0615(4) 0.5641(3) 0.0342(12) Uani 1 1 d . . . . .
C52 C 0.0529(4) 0.1106(4) 0.5288(3) 0.0315(12) Uani 1 1 d . . . . .
C53 C 0.413(2) 0.5711(17) 0.2931(15) 0.063(6) Uani 0.47 1 d D U P B 1
C54 C 0.3005(12) 0.5788(13) 0.3424(11) 0.054(4) Uani 0.47 1 d D U P B 1
H54A H 0.2694 0.5253 0.388 0.064 Uiso 0.47 1 calc R U P B 1
C55 C 0.2318(12) 0.6580(11) 0.3296(10) 0.053(4) Uani 0.47 1 d D U P B 1
H55A H 0.1576 0.664 0.3678 0.063 Uiso 0.47 1 calc R U P B 1
C56 C 0.273(2) 0.726(2) 0.2617(14) 0.087(7) Uani 0.47 1 d D U P B 1
H56A H 0.23 0.7857 0.2555 0.104 Uiso 0.47 1 calc R U P B 1
C57 C 0.371(2) 0.7184(16) 0.2006(14) 0.069(6) Uani 0.47 1 d D U P B 1
H57A H 0.3912 0.7657 0.1494 0.083 Uiso 0.47 1 calc R U P B 1
C58 C 0.4383(13) 0.6405(13) 0.2155(10) 0.055(4) Uani 0.47 1 d D U P B 1
H58A H 0.5063 0.6311 0.172 0.066 Uiso 0.47 1 calc R U P B 1
C59 C 0.4897(17) 0.4891(15) 0.3027(14) 0.105(7) Uani 0.47 1 d D U P B 1
H59A H 0.5642 0.5035 0.2593 0.158 Uiso 0.47 1 calc R U P B 1
H59B H 0.5024 0.4824 0.3591 0.158 Uiso 0.47 1 calc R U P B 1
H59C H 0.4546 0.4253 0.2963 0.158 Uiso 0.47 1 calc R U P B 1
C532 C 0.312(3) 0.624(3) 0.310(2) 0.110(6) Uiso 0.3 1 d D U P C 2
C542 C 0.323(3) 0.694(3) 0.236(2) 0.110(6) Uiso 0.3 1 d D U P C 2
H54B H 0.2571 0.7292 0.2276 0.132 Uiso 0.3 1 calc R U P C 2
C552 C 0.425(3) 0.712(3) 0.176(2) 0.110(6) Uiso 0.3 1 d D U P C 2
H55B H 0.4363 0.7697 0.1318 0.132 Uiso 0.3 1 calc R U P C 2
C562 C 0.507(3) 0.649(3) 0.180(2) 0.110(6) Uiso 0.3 1 d D U P C 2
H56B H 0.5812 0.6653 0.1403 0.132 Uiso 0.3 1 calc R U P C 2
C572 C 0.497(3) 0.561(3) 0.235(2) 0.110(6) Uiso 0.3 1 d D U P C 2
H57B H 0.5527 0.5101 0.2269 0.132 Uiso 0.3 1 calc R U P C 2
C582 C 0.401(4) 0.552(4) 0.301(3) 0.110(6) Uiso 0.3 1 d D U P C 2
H58B H 0.3926 0.4946 0.3448 0.132 Uiso 0.3 1 calc R U P C 2
C592 C 0.208(3) 0.610(3) 0.377(2) 0.110(6) Uiso 0.3 1 d D U P C 2
H59D H 0.2178 0.5579 0.4229 0.165 Uiso 0.3 1 calc R U P C 2
H59E H 0.1895 0.6751 0.3993 0.165 Uiso 0.3 1 calc R U P C 2
H59F H 0.1435 0.5894 0.3568 0.165 Uiso 0.3 1 calc R U P C 2
C533 C 0.420(4) 0.620(3) 0.199(3) 0.101(8) Uiso 0.23 1 d D U P D 3
C543 C 0.387(4) 0.542(3) 0.269(2) 0.101(8) Uiso 0.23 1 d D U P D 3
H54C H 0.393 0.4721 0.2625 0.121 Uiso 0.23 1 calc R U P D 3
C553 C 0.348(5) 0.569(4) 0.348(2) 0.101(8) Uiso 0.23 1 d D U P D 3
H55C H 0.3741 0.5399 0.3949 0.121 Uiso 0.23 1 calc R U P D 3
C563 C 0.270(4) 0.639(4) 0.350(3) 0.101(8) Uiso 0.23 1 d D U P D 3
H56C H 0.2093 0.6384 0.4013 0.121 Uiso 0.23 1 calc R U P D 3
C573 C 0.273(5) 0.713(5) 0.284(3) 0.101(8) Uiso 0.23 1 d D U P D 3
H57C H 0.2121 0.7591 0.2816 0.121 Uiso 0.23 1 calc R U P D 3
C583 C 0.374(6) 0.714(3) 0.222(3) 0.101(8) Uiso 0.23 1 d D U P D 3
H58C H 0.4131 0.777 0.1937 0.121 Uiso 0.23 1 calc R U P D 3
C593 C 0.528(3) 0.616(3) 0.135(2) 0.101(8) Uiso 0.23 1 d D U P D 3
H59G H 0.5431 0.5442 0.1298 0.151 Uiso 0.23 1 d R U P D 3
H59H H 0.592 0.646 0.1511 0.151 Uiso 0.23 1 d R U P D 3
H59I H 0.5218 0.6534 0.0812 0.151 Uiso 0.23 1 d R U P D 3

loop_
_atom_site_aniso_label
_atom_site_aniso_U_11
_atom_site_aniso_U_22
_atom_site_aniso_U_33
_atom_site_aniso_U_23
_atom_site_aniso_U_13
_atom_site_aniso_U_12
Tb1 0.02877(14) 0.04132(17) 0.02940(15) -0.00596(11) -0.00314(10) 0.00634(11)
Fe1 0.0499(6) 0.0695(7) 0.0705(7) -0.0177(6) -0.0137(5) -0.0069(5)
Fe2 0.0587(5) 0.0391(5) 0.0301(4) -0.0036(4) -0.0092(4) 0.0001(4)
Fe3 0.0613(6) 0.0697(7) 0.0253(4) -0.0038(4) -0.0121(4) -0.0035(5)
O1 0.058(3) 0.047(3) 0.039(2) -0.004(2) -0.006(2) 0.012(2)
O2 0.045(3) 0.078(3) 0.044(3) 0.004(2) 0.008(2) 0.011(2)
O3 0.025(2) 0.056(3) 0.060(3) -0.012(2) -0.0056(19) 0.0021(18)
O4 0.0298(19) 0.047(2) 0.037(2) -0.0135(19) -0.0102(17) 0.0036(17)
O5 0.034(2) 0.058(3) 0.039(2) -0.016(2) -0.0075(17) 0.0125(19)
O6 0.040(2) 0.053(2) 0.032(2) -0.0132(19) -0.0104(17) 0.0122(19)
N1 0.026(2) 0.033(2) 0.034(2) -0.009(2) -0.0070(19) 0.0058(18)
N2 0.027(2) 0.042(3) 0.036(3) 0.000(2) -0.002(2) 0.007(2)
C1 0.086(6) 0.089(6) 0.060(5) -0.001(4) -0.008(4) 0.037(5)
C2 0.061(4) 0.064(5) 0.052(4) -0.021(4) -0.009(3) 0.017(4)
C3 0.073(5) 0.066(5) 0.048(4) -0.006(4) -0.005(4) 0.008(4)
C4 0.061(4) 0.068(5) 0.042(4) -0.009(4) -0.009(3) -0.006(4)
C5 0.037(3) 0.084(5) 0.049(4) -0.024(4) 0.000(3) -0.011(3)
C6 0.051(4) 0.075(5) 0.072(5) -0.020(4) 0.005(4) 0.001(4)
C7 0.063(5) 0.095(6) 0.073(5) -0.043(5) -0.004(4) 0.001(4)
C8 0.059(5) 0.131(8) 0.046(4) -0.017(5) 0.007(4) 0.002(5)
C9 0.062(5) 0.115(7) 0.051(4) -0.005(5) -0.009(4) -0.004(5)
C10 0.127(12) 0.137(13) 0.087(9) -0.064(9) -0.045(9) -0.029(10)
C11 0.071(8) 0.053(6) 0.141(12) -0.034(7) -0.050(8) -0.005(6)
C12 0.064(7) 0.107(10) 0.112(10) -0.001(8) -0.015(7) -0.051(7)
C13 0.063(7) 0.087(10) 0.133(12) -0.010(9) -0.045(8) 0.003(7)
C14 0.088(10) 0.084(9) 0.094(10) -0.036(8) -0.052(8) 0.028(7)
C15 0.035(3) 0.071(5) 0.093(6) -0.012(4) -0.025(4) 0.002(3)
C16 0.026(3) 0.048(4) 0.059(4) -0.003(3) -0.007(3) 0.000(3)
C17 0.033(3) 0.053(4) 0.058(4) -0.010(3) -0.020(3) 0.000(3)
C18 0.035(3) 0.031(3) 0.034(3) 0.005(2) -0.005(2) -0.007(2)
C19 0.043(3) 0.030(3) 0.028(3) -0.002(2) -0.010(2) 0.003(2)
C20 0.042(3) 0.044(3) 0.035(3) -0.008(3) -0.010(3) 0.008(3)
C21 0.066(4) 0.051(4) 0.041(4) -0.010(3) -0.009(3) 0.020(3)
C22 0.070(4) 0.038(4) 0.042(4) -0.009(3) -0.010(3) 0.006(3)
C23 0.067(4) 0.036(3) 0.046(4) -0.001(3) -0.018(3) -0.004(3)
C24 0.145(9) 0.066(5) 0.033(4) 0.000(4) -0.020(5) -0.003(6)
C25 0.086(6) 0.069(5) 0.038(4) 0.000(4) 0.013(4) -0.005(4)
C26 0.072(5) 0.044(4) 0.057(4) 0.004(3) -0.006(4) -0.008(3)
C27 0.081(5) 0.044(4) 0.055(4) 0.010(4) -0.017(4) 0.007(4)
C28 0.119(8) 0.076(6) 0.050(5) 0.025(4) -0.039(5) -0.009(5)
C29 0.050(4) 0.072(5) 0.067(5) -0.033(4) -0.019(3) 0.028(3)
C30 0.042(3) 0.056(4) 0.036(3) -0.009(3) -0.001(3) 0.015(3)
C31 0.055(4) 0.057(4) 0.036(3) -0.021(3) -0.013(3) 0.020(3)
C32 0.042(3) 0.053(4) 0.028(3) -0.005(3) -0.002(2) 0.007(3)
C33 0.043(3) 0.070(4) 0.026(3) -0.009(3) -0.008(3) 0.005(3)
C34 0.056(4) 0.062(4) 0.034(3) -0.009(3) -0.013(3) 0.012(3)
C35 0.053(4) 0.094(6) 0.036(3) -0.011(4) -0.009(3) 0.023(4)
C36 0.050(4) 0.085(5) 0.034(3) -0.016(4) -0.006(3) -0.012(4)
C37 0.055(4) 0.057(4) 0.042(4) -0.002(3) -0.008(3) 0.007(3)
C38 0.157(10) 0.074(6) 0.064(6) 0.014(5) -0.029(7) -0.026(7)
C39 0.109(8) 0.134(9) 0.045(5) 0.033(6) -0.018(5) -0.002(7)
C40 0.077(6) 0.139(9) 0.024(3) -0.006(5) -0.002(4) -0.026(6)
C41 0.062(5) 0.119(7) 0.048(4) -0.021(5) -0.001(4) -0.016(5)
C42 0.084(6) 0.097(7) 0.046(4) 0.003(5) -0.014(4) -0.033(5)
C43 0.034(3) 0.053(4) 0.044(3) -0.004(3) -0.017(3) 0.011(3)
C44 0.028(3) 0.068(4) 0.061(4) 0.006(4) -0.016(3) 0.013(3)
C45 0.021(3) 0.059(4) 0.074(5) -0.009(4) -0.009(3) 0.004(3)
C46 0.026(3) 0.051(4) 0.048(4) -0.003(3) 0.000(3) 0.005(3)
C47 0.039(3) 0.055(4) 0.045(4) 0.005(3) 0.002(3) 0.011(3)
C48 0.062(4) 0.064(5) 0.048(4) 0.009(3) -0.015(3) 0.019(4)
C49 0.042(3) 0.051(4) 0.055(4) 0.003(3) -0.018(3) 0.014(3)
C50 0.030(3) 0.056(4) 0.050(4) -0.004(3) -0.006(3) 0.011(3)
C51 0.027(3) 0.037(3) 0.036(3) -0.003(3) -0.007(2) 0.009(2)
C52 0.026(3) 0.034(3) 0.035(3) -0.007(3) -0.010(2) 0.007(2)
C53 0.079(11) 0.058(11) 0.058(10) -0.019(8) -0.025(8) 0.040(10)
C54 0.035(7) 0.071(10) 0.060(9) -0.012(8) -0.021(7) 0.017(7)
C55 0.037(7) 0.048(8) 0.066(9) 0.001(8) -0.009(7) -0.005(6)
C56 0.103(13) 0.075(12) 0.074(13) 0.010(10) -0.020(11) -0.016(10)
C57 0.073(11) 0.060(10) 0.085(13) -0.013(9) -0.038(10) 0.010(9)
C58 0.048(8) 0.062(9) 0.058(9) -0.015(8) -0.013(7) 0.006(7)
C59 0.098(15) 0.099(15) 0.115(16) 0.000(13) -0.031(13) -0.013(12)

loop_
_atom_type_symbol
_atom_type_description
_atom_type_scat_dispersion_real
_atom_type_scat_dispersion_imag
_atom_type_scat_source
C C 0.0033 0.0016 'International Tables Vol C Tables 4.2.6.8 and 6.1.1.4'
H H 0 0 'International Tables Vol C Tables 4.2.6.8 and 6.1.1.4'
N N 0.0061 0.0033 'International Tables Vol C Tables 4.2.6.8 and 6.1.1.4'
O O 0.0106 0.006 'International Tables Vol C Tables 4.2.6.8 and 6.1.1.4'
Fe Fe 0.3463 0.8444 'International Tables Vol C Tables 4.2.6.8 and 6.1.1.4'
Tb Tb -0.1723 4.1537 'International Tables Vol C Tables 4.2.6.8 and 6.1.1.4'

loop_
_geom_angle_atom_site_label_1
_geom_angle_atom_site_label_2
_geom_angle_atom_site_label_3
_geom_angle
O3 Tb1 O4 72.86(13)
O3 Tb1 O2 77.50(16)
O4 Tb1 O2 119.82(16)
O3 Tb1 O6 153.05(14)
O4 Tb1 O6 134.07(12)
O2 Tb1 O6 85.17(16)
O3 Tb1 O1 118.29(15)
O4 Tb1 O1 75.80(14)
O2 Tb1 O1 74.23(15)
O6 Tb1 O1 75.46(14)
O3 Tb1 O5 82.21(14)
O4 Tb1 O5 146.53(13)
O2 Tb1 O5 74.38(15)
O6 Tb1 O5 73.26(13)
O1 Tb1 O5 136.96(14)
O3 Tb1 N1 128.61(14)
O4 Tb1 N1 69.53(13)
O2 Tb1 N1 152.78(16)
O6 Tb1 N1 72.81(13)
O1 Tb1 N1 84.69(14)
O5 Tb1 N1 112.78(13)
O3 Tb1 N2 78.34(14)
O4 Tb1 N2 80.14(14)
O2 Tb1 N2 141.58(15)
O6 Tb1 N2 104.30(14)
O1 Tb1 N2 144.10(14)
O5 Tb1 N2 73.10(14)
N1 Tb1 N2 61.91(13)
C122 Fe1 C132 41.6(13)
C122 Fe1 C7 155(2)
C132 Fe1 C7 118.0(18)
C10 Fe1 C7 148.7(7)
C10 Fe1 C14 41.6(6)
C7 Fe1 C14 115.6(5)
C122 Fe1 C6 163.2(19)
C132 Fe1 C6 142.9(19)
C10 Fe1 C6 117.1(6)
C7 Fe1 C6 40.8(3)
C14 Fe1 C6 110.3(5)
C122 Fe1 C5 132.5(19)
C132 Fe1 C5 173.1(18)
C10 Fe1 C5 110.1(6)
C7 Fe1 C5 68.7(3)
C14 Fe1 C5 134.3(5)
C6 Fe1 C5 41.0(3)
C122 Fe1 C9 116.6(16)
C132 Fe1 C9 140.6(17)
C10 Fe1 C9 132.7(6)
C7 Fe1 C9 68.4(4)
C14 Fe1 C9 174.0(5)
C6 Fe1 C9 69.4(4)
C5 Fe1 C9 41.7(3)
C10 Fe1 C12 71.0(7)
C7 Fe1 C12 126.0(5)
C14 Fe1 C12 66.5(6)
C6 Fe1 C12 165.1(6)
C5 Fe1 C12 151.1(5)
C9 Fe1 C12 115.4(5)
C122 Fe1 C8 126.6(17)
C132 Fe1 C8 117.2(17)
C10 Fe1 C8 170.5(7)
C7 Fe1 C8 40.5(3)
C14 Fe1 C8 145.6(5)
C6 Fe1 C8 68.7(3)
C5 Fe1 C8 68.8(3)
C9 Fe1 C8 40.3(3)
C12 Fe1 C8 105.2(5)
C10 Fe1 C11 41.7(6)
C7 Fe1 C11 168.4(6)
C14 Fe1 C11 69.4(5)
C6 Fe1 C11 149.4(5)
C5 Fe1 C11 116.2(4)
C9 Fe1 C11 107.6(5)
C12 Fe1 C11 44.8(6)
C8 Fe1 C11 129.6(6)
C10 Fe1 C13 68.7(7)
C7 Fe1 C13 106.3(6)
C14 Fe1 C13 37.9(5)
C6 Fe1 C13 128.9(5)
C5 Fe1 C13 168.9(5)
C9 Fe1 C13 147.0(5)
C12 Fe1 C13 39.9(5)
C8 Fe1 C13 114.3(6)
C11 Fe1 C13 70.8(6)
C23 Fe2 C24 122.3(3)
C23 Fe2 C28 106.4(3)
C24 Fe2 C28 41.1(3)
C23 Fe2 C19 41.7(2)
C24 Fe2 C19 159.3(4)
C28 Fe2 C19 122.4(3)
C23 Fe2 C26 158.0(3)
C24 Fe2 C26 67.8(3)
C28 Fe2 C26 67.3(3)
C19 Fe2 C26 122.3(3)
C23 Fe2 C22 40.4(2)
C24 Fe2 C22 107.4(3)
C28 Fe2 C22 122.1(3)
C19 Fe2 C22 68.9(2)
C26 Fe2 C22 160.9(3)
C23 Fe2 C25 158.2(3)
C24 Fe2 C25 39.8(3)
C28 Fe2 C25 68.1(4)
C19 Fe2 C25 159.1(3)
C26 Fe2 C25 41.2(3)
C22 Fe2 C25 123.3(3)
C23 Fe2 C20 68.9(2)
C24 Fe2 C20 158.1(4)
C28 Fe2 C20 159.8(3)
C19 Fe2 C20 41.0(2)
C26 Fe2 C20 109.3(3)
C22 Fe2 C20 67.8(2)
C25 Fe2 C20 123.6(3)
C23 Fe2 C21 68.1(3)
C24 Fe2 C21 122.1(3)
C28 Fe2 C21 157.6(3)
C19 Fe2 C21 68.8(2)
C26 Fe2 C21 125.8(3)
C22 Fe2 C21 39.8(3)
C25 Fe2 C21 108.6(3)
C20 Fe2 C21 40.6(2)
C23 Fe2 C27 121.9(3)
C24 Fe2 C27 68.6(3)
C28 Fe2 C27 40.6(3)
C19 Fe2 C27 106.8(3)
C26 Fe2 C27 39.7(3)
C22 Fe2 C27 157.8(3)
C25 Fe2 C27 68.5(3)
C20 Fe2 C27 124.0(3)
C21 Fe2 C27 160.8(3)
C37 Fe3 C41 108.6(3)
C37 Fe3 C39 161.8(4)
C41 Fe3 C39 68.3(4)
C37 Fe3 C36 41.1(3)
C41 Fe3 C36 124.3(3)
C39 Fe3 C36 124.7(4)
C37 Fe3 C42 123.1(3)
C41 Fe3 C42 40.8(3)
C39 Fe3 C42 67.1(4)
C36 Fe3 C42 160.3(4)
C37 Fe3 C33 41.5(3)
C41 Fe3 C33 123.6(3)
C39 Fe3 C33 155.4(4)
C36 Fe3 C33 69.2(3)
C42 Fe3 C33 106.7(3)
C37 Fe3 C34 69.0(3)
C41 Fe3 C34 159.2(3)
C39 Fe3 C34 120.5(4)
C36 Fe3 C34 68.3(3)
C42 Fe3 C34 121.9(3)
C33 Fe3 C34 40.8(2)
C37 Fe3 C40 125.2(4)
C41 Fe3 C40 40.9(3)
C39 Fe3 C40 40.7(4)
C36 Fe3 C40 109.4(3)
C42 Fe3 C40 68.1(3)
C33 Fe3 C40 161.5(4)
C34 Fe3 C40 157.1(3)
C37 Fe3 C38 157.4(4)
C41 Fe3 C38 68.4(4)
C39 Fe3 C38 39.8(4)
C36 Fe3 C38 159.0(4)
C42 Fe3 C38 40.0(4)
C33 Fe3 C38 120.1(3)
C34 Fe3 C38 105.4(4)
C40 Fe3 C38 68.1(4)
C37 Fe3 C35 68.4(3)
C41 Fe3 C35 159.5(3)
C39 Fe3 C35 107.8(4)
C36 Fe3 C35 40.1(3)
C42 Fe3 C35 158.0(4)
C33 Fe3 C35 68.5(2)
C34 Fe3 C35 40.5(3)
C40 Fe3 C35 123.0(3)
C38 Fe3 C35 122.4(4)
C2 O1 Tb1 131.6(4)
C4 O2 Tb1 135.3(4)
C16 O3 Tb1 135.7(4)
C18 O4 Tb1 137.4(3)
C30 O5 Tb1 132.4(4)
C32 O6 Tb1 134.2(4)
C43 N1 C52 118.2(4)
C43 N1 Tb1 118.9(4)
C52 N1 Tb1 122.8(3)
C51 N2 C50 118.2(5)
C51 N2 Tb1 122.7(3)
C50 N2 Tb1 119.0(4)
C2 C1 H1A 109.5
C2 C1 H1B 109.5
H1A C1 H1B 109.5
C2 C1 H1C 109.5
H1A C1 H1C 109.5
H1B C1 H1C 109.5
O1 C2 C3 128.7(7)
O1 C2 C1 114.3(6)
C3 C2 C1 117.0(7)
C2 C3 C4 122.7(7)
C2 C3 H3A 118.7
C4 C3 H3A 118.7
O2 C4 C3 125.5(6)
O2 C4 C5 115.1(6)
C3 C4 C5 119.3(6)
C6 C5 C9 107.5(6)
C6 C5 C4 123.5(7)
C9 C5 C4 129.0(7)
C6 C5 Fe1 69.5(4)
C9 C5 Fe1 69.3(4)
C4 C5 Fe1 127.4(5)
C7 C6 C5 107.4(7)
C7 C6 Fe1 69.3(4)
C5 C6 Fe1 69.5(4)
C7 C6 H6A 126.3
C5 C6 H6A 126.3
Fe1 C6 H6A 126.4
C8 C7 C6 109.3(7)
C8 C7 Fe1 71.0(5)
C6 C7 Fe1 69.9(4)
C8 C7 H7A 125.3
C6 C7 H7A 125.3
Fe1 C7 H7A 125.4
C9 C8 C7 107.9(7)
C9 C8 Fe1 69.1(5)
C7 C8 Fe1 68.6(5)
C9 C8 H8A 126
C7 C8 H8A 126
Fe1 C8 H8A 127.9
C8 C9 C5 107.9(8)
C8 C9 Fe1 70.6(5)
C5 C9 Fe1 69.1(4)
C8 C9 H9A 126.1
C5 C9 H9A 126.1
Fe1 C9 H9A 125.8
C14 C10 C11 107.4(15)
C14 C10 Fe1 69.8(9)
C11 C10 Fe1 70.7(9)
C14 C10 H10A 126.3
C11 C10 H10A 126.3
Fe1 C10 H10A 124.9
C10 C11 C12 103.1(13)
C10 C11 Fe1 67.6(8)
C12 C11 Fe1 67.5(7)
C10 C11 H11A 128.5
C12 C11 H11A 128.4
Fe1 C11 H11A 127.9
C13 C12 C11 106.9(12)
C13 C12 Fe1 70.5(7)
C11 C12 Fe1 67.8(6)
C13 C12 H12A 126.6
C11 C12 H12A 126.6
Fe1 C12 H12A 126.8
C14 C13 C12 110.1(14)
C14 C13 Fe1 69.8(9)
C12 C13 Fe1 69.7(7)
C14 C13 H13A 124.9
C12 C13 H13A 124.9
Fe1 C13 H13A 127.2
C13 C14 C10 112.5(14)
C13 C14 Fe1 72.3(9)
C10 C14 Fe1 68.6(8)
C13 C14 H14A 123.8
C10 C14 H14A 123.8
Fe1 C14 H14A 127
C142 C102 C112 105(3)
C142 C102 Fe1 75(3)
C112 C102 Fe1 75(3)
C142 C102 H10B 127.4
C112 C102 H10B 127.4
Fe1 C102 H10B 115.2
C102 C112 C122 102(2)
C102 C112 Fe1 65(3)
C122 C112 Fe1 59(3)
C102 C112 H11B 129.2
C122 C112 H11B 129.2
Fe1 C112 H11B 137.4
C132 C122 C112 106(2)
C132 C122 Fe1 71(4)
C112 C122 Fe1 77(3)
C132 C122 H12B 126.8
C112 C122 H12B 126.8
Fe1 C122 H12B 117.4
C142 C132 C122 109(2)
C142 C132 Fe1 79(4)
C122 C132 Fe1 67(4)
C142 C132 H13B 125.4
C122 C132 H13B 125.4
Fe1 C132 H13B 119.6
C132 C142 C102 112(2)
C132 C142 Fe1 64(4)
C102 C142 Fe1 66(3)
C132 C142 H14B 123.8
C102 C142 H14B 123.8
Fe1 C142 H14B 139
C16 C15 H15A 109.5
C16 C15 H15B 109.5
H15A C15 H15B 109.5
C16 C15 H15C 109.5
H15A C15 H15C 109.5
H15B C15 H15C 109.5
O3 C16 C17 126.2(5)
O3 C16 C15 115.1(6)
C17 C16 C15 118.7(6)
C16 C17 C18 123.5(6)
C16 C17 H17A 118.3
C18 C17 H17A 118.3
O4 C18 C17 124.0(5)
O4 C18 C19 115.7(5)
C17 C18 C19 120.3(5)
C20 C19 C23 106.6(5)
C20 C19 C18 123.8(5)
C23 C19 C18 129.5(5)
C20 C19 Fe2 70.4(3)
C23 C19 Fe2 68.7(3)
C18 C19 Fe2 123.4(4)
C21 C20 C19 107.9(5)
C21 C20 Fe2 69.7(3)
C19 C20 Fe2 68.6(3)
C21 C20 H20A 126.1
C19 C20 H20A 126.1
Fe2 C20 H20A 127.2
C22 C21 C20 108.5(6)
C22 C21 Fe2 70.0(4)
C20 C21 Fe2 69.7(3)
C22 C21 H21A 125.8
C20 C21 H21A 125.8
Fe2 C21 H21A 126.2
C21 C22 C23 108.9(6)
C21 C22 Fe2 70.3(4)
C23 C22 Fe2 68.5(3)
C21 C22 H22A 125.6
C23 C22 H22A 125.6
Fe2 C22 H22A 127.2
C22 C23 C19 108.1(6)
C22 C23 Fe2 71.0(4)
C19 C23 Fe2 69.6(3)
C22 C23 H23A 125.9
C19 C23 H23A 125.9
Fe2 C23 H23A 125.1
C25 C24 C28 108.8(8)
C25 C24 Fe2 71.4(4)
C28 C24 Fe2 69.6(4)
C25 C24 H24A 125.6
C28 C24 H24A 125.6
Fe2 C24 H24A 125
C24 C25 C26 106.5(8)
C24 C25 Fe2 68.7(4)
C26 C25 Fe2 69.2(4)
C24 C25 H25A 126.7
C26 C25 H25A 126.7
Fe2 C25 H25A 126.9
C27 C26 C25 109.2(7)
C27 C26 Fe2 70.5(4)
C25 C26 Fe2 69.6(4)
C27 C26 H26A 125.4
C25 C26 H26A 125.4
Fe2 C26 H26A 126.1
C26 C27 C28 106.9(7)
C26 C27 Fe2 69.8(4)
C28 C27 Fe2 68.4(4)
C26 C27 H27A 126.5
C28 C27 H27A 126.5
Fe2 C27 H27A 126.8
C27 C28 C24 108.5(8)
C27 C28 Fe2 71.1(4)
C24 C28 Fe2 69.4(5)
C27 C28 H28A 125.8
C24 C28 H28A 125.8
Fe2 C28 H28A 125.4
C30 C29 H29A 109.5
C30 C29 H29B 109.5
H29A C29 H29B 109.5
C30 C29 H29C 109.5
H29A C29 H29C 109.5
H29B C29 H29C 109.5
O5 C30 C31 124.8(5)
O5 C30 C29 115.9(5)
C31 C30 C29 119.1(5)
C30 C31 C32 124.3(5)
C30 C31 H31A 117.8
C32 C31 H31A 117.8
O6 C32 C31 124.7(5)
O6 C32 C33 115.1(5)
C31 C32 C33 120.1(5)
C34 C33 C37 107.2(5)
C34 C33 C32 123.2(6)
C37 C33 C32 129.7(6)
C34 C33 Fe3 69.8(3)
C37 C33 Fe3 68.8(3)
C32 C33 Fe3 126.3(4)
C35 C34 C33 108.3(6)
C35 C34 Fe3 70.2(4)
C33 C34 Fe3 69.4(3)
C35 C34 H34A 125.8
C33 C34 H34A 125.8
Fe3 C34 H34A 126.1
C36 C35 C34 108.5(6)
C36 C35 Fe3 69.2(4)
C34 C35 Fe3 69.3(4)
C36 C35 H35A 125.8
C34 C35 H35A 125.8
Fe3 C35 H35A 127.4
C35 C36 C37 108.6(6)
C35 C36 Fe3 70.7(4)
C37 C36 Fe3 69.2(4)
C35 C36 H36A 125.7
C37 C36 H36A 125.7
Fe3 C36 H36A 125.9
C36 C37 C33 107.5(6)
C36 C37 Fe3 69.8(4)
C33 C37 Fe3 69.6(4)
C36 C37 H37A 126.3
C33 C37 H37A 126.3
Fe3 C37 H37A 125.9
C39 C38 C42 107.7(10)
C39 C38 Fe3 69.6(5)
C42 C38 Fe3 69.6(5)
C39 C38 H38A 126.1
C42 C38 H38A 126.1
Fe3 C38 H38A 126.2
C38 C39 C40 109.5(9)
C38 C39 Fe3 70.6(5)
C40 C39 Fe3 70.0(5)
C38 C39 H39A 125.3
C40 C39 H39A 125.3
Fe3 C39 H39A 125.7
C39 C40 C41 106.9(8)
C39 C40 Fe3 69.3(4)
C41 C40 Fe3 69.1(4)
C39 C40 H40A 126.6
C41 C40 H40A 126.6
Fe3 C40 H40A 126.6
C42 C41 C40 106.9(9)
C42 C41 Fe3 69.7(5)
C40 C41 Fe3 69.9(4)
C42 C41 H41A 126.6
C40 C41 H41A 126.6
Fe3 C41 H41A 125.4
C38 C42 C41 109.1(8)
C38 C42 Fe3 70.4(5)
C41 C42 Fe3 69.4(4)
C38 C42 H42A 125.5
C41 C42 H42A 125.5
Fe3 C42 H42A 126.3
N1 C43 C44 123.5(6)
N1 C43 H43A 118.2
C44 C43 H43A 118.2
C45 C44 C43 118.4(5)
C45 C44 H44A 120.8
C43 C44 H44A 120.8
C44 C45 C46 120.0(5)
C44 C45 H45A 120
C46 C45 H45A 120
C45 C46 C52 117.7(6)
C45 C46 H46A 121.2
C52 C46 H46A 121.2
C48 C47 C51 120.0(6)
C48 C47 H47A 120
C51 C47 H47A 120
C49 C48 C47 119.6(6)
C49 C48 H48A 120.2
C47 C48 H48A 120.2
C48 C49 C50 117.5(5)
C48 C49 H49A 121.3
C50 C49 H49A 121.3
N2 C50 C49 123.6(5)
N2 C50 H50A 118.2
C49 C50 H50A 118.2
N2 C51 C47 121.0(5)
N2 C51 C52 115.7(5)
C47 C51 C52 123.2(5)
N1 C52 C46 122.1(5)
N1 C52 C51 116.3(4)
C46 C52 C51 121.6(5)
C54 C53 C58 111.8(16)
C54 C53 C59 126.7(19)
C58 C53 C59 119.5(16)
C55 C54 C53 124.1(17)
C55 C54 H54A 118
C53 C54 H54A 118
C56 C55 C54 116.5(18)
C56 C55 H55A 121.8
C54 C55 H55A 121.8
C55 C56 C57 126(2)
C55 C56 H56A 117.2
C57 C56 H56A 117.2
C56 C57 C58 116(2)
C56 C57 H57A 121.8
C58 C57 H57A 121.8
C57 C58 C53 123.4(17)
C57 C58 H58A 118.3
C53 C58 H58A 118.3
C53 C59 H59A 109.5
C53 C59 H59B 109.5
H59A C59 H59B 109.5
C53 C59 H59C 109.5
H59A C59 H59C 109.5
H59B C59 H59C 109.5
C542 C532 C582 113(3)
C542 C532 C592 123(3)
C582 C532 C592 123(2)
C552 C542 C532 122(3)
C552 C542 H54B 118.9
C532 C542 H54B 118.9
C562 C552 C542 117(3)
C562 C552 H55B 121.4
C542 C552 H55B 121.4
C552 C562 C572 126(3)
C552 C562 H56B 117.1
C572 C562 H56B 117.1
C562 C572 C582 115(3)
C562 C572 H57B 122.3
C582 C572 H57B 122.3
C572 C582 C532 123(3)
C572 C582 H58B 118.6
C532 C582 H58B 118.6
C532 C592 H59D 109.5
C532 C592 H59E 109.5
H59D C592 H59E 109.5
C532 C592 H59F 109.5
H59D C592 H59F 109.5
H59E C592 H59F 109.5
C543 C533 C583 110(3)
C543 C533 C593 120(3)
C583 C533 C593 122(3)
C553 C543 C533 119(3)
C553 C543 H54C 120.7
C533 C543 H54C 120.7
C563 C553 C543 112(3)
C563 C553 H55C 123.8
C543 C553 H55C 123.8
C553 C563 C573 123(3)
C553 C563 H56C 118.6
C573 C563 H56C 118.6
C563 C573 C583 111(3)
C563 C573 H57C 124.3
C583 C573 H57C 124.3
C573 C583 C533 119(3)
C573 C583 H58C 120.3
C533 C583 H58C 120.3
C533 C593 H59G 108.1
C533 C593 H59H 111.3
H59G C593 H59H 109.5
C533 C593 H59I 109
H59G C593 H59I 109.5
H59H C593 H59I 109.5

loop_
_geom_bond_atom_site_label_1
_geom_bond_atom_site_label_2
_geom_bond_distance
Tb1 O3 2.318(4)
Tb1 O4 2.322(4)
Tb1 O2 2.323(4)
Tb1 O6 2.325(4)
Tb1 O1 2.361(4)
Tb1 O5 2.363(4)
Tb1 N1 2.575(4)
Tb1 N2 2.582(4)
Fe1 C122 1.95(7)
Fe1 C132 2.00(8)
Fe1 C10 2.002(15)
Fe1 C7 2.011(8)
Fe1 C14 2.018(15)
Fe1 C6 2.018(8)
Fe1 C5 2.019(6)
Fe1 C9 2.021(8)
Fe1 C12 2.039(11)
Fe1 C8 2.042(8)
Fe1 C11 2.043(13)
Fe1 C13 2.049(16)
Fe2 C23 2.009(6)
Fe2 C24 2.010(7)
Fe2 C28 2.012(7)
Fe2 C19 2.021(5)
Fe2 C26 2.039(7)
Fe2 C22 2.042(6)
Fe2 C25 2.045(7)
Fe2 C20 2.045(6)
Fe2 C21 2.046(6)
Fe2 C27 2.048(7)
Fe3 C37 2.018(6)
Fe3 C41 2.025(7)
Fe3 C39 2.025(8)
Fe3 C36 2.026(7)
Fe3 C42 2.029(8)
Fe3 C33 2.029(6)
Fe3 C34 2.034(6)
Fe3 C40 2.035(7)
Fe3 C38 2.038(9)
Fe3 C35 2.046(7)
O1 C2 1.254(8)
O2 C4 1.250(8)
O3 C16 1.270(7)
O4 C18 1.260(6)
O5 C30 1.268(7)
O6 C32 1.273(7)
N1 C43 1.336(6)
N1 C52 1.336(6)
N2 C51 1.337(6)
N2 C50 1.345(7)
C1 C2 1.521(9)
C1 H1A 0.98
C1 H1B 0.98
C1 H1C 0.98
C2 C3 1.392(9)
C3 C4 1.411(10)
C3 H3A 0.95
C4 C5 1.506(9)
C5 C6 1.414(10)
C5 C9 1.437(10)
C6 C7 1.406(10)
C6 H6A 0.95
C7 C8 1.403(11)
C7 H7A 0.95
C8 C9 1.400(11)
C8 H8A 0.95
C9 H9A 0.95
C10 C14 1.43(2)
C10 C11 1.44(2)
C10 H10A 0.95
C11 C12 1.55(2)
C11 H11A 0.95
C12 C13 1.393(18)
C12 H12A 0.95
C13 C14 1.320(16)
C13 H13A 0.95
C14 H14A 0.95
C102 C142 1.43(3)
C102 C112 1.45(3)
C102 H10B 0.95
C112 C122 1.57(3)
C112 H11B 0.95
C122 C132 1.40(2)
C122 H12B 0.95
C132 C142 1.31(2)
C132 H13B 0.95
C142 H14B 0.95
C15 C16 1.494(8)
C15 H15A 0.98
C15 H15B 0.98
C15 H15C 0.98
C16 C17 1.380(8)
C17 C18 1.407(7)
C17 H17A 0.95
C18 C19 1.484(8)
C19 C20 1.423(7)
C19 C23 1.436(8)
C20 C21 1.420(8)
C20 H20A 0.95
C21 C22 1.390(9)
C21 H21A 0.95
C22 C23 1.401(9)
C22 H22A 0.95
C23 H23A 0.95
C24 C25 1.381(11)
C24 C28 1.411(12)
C24 H24A 0.95
C25 C26 1.437(10)
C25 H25A 0.95
C26 C27 1.387(10)
C26 H26A 0.95
C27 C28 1.408(11)
C27 H27A 0.95
C28 H28A 0.95
C29 C30 1.521(8)
C29 H29A 0.98
C29 H29B 0.98
C29 H29C 0.98
C30 C31 1.401(8)
C31 C32 1.408(8)
C31 H31A 0.95
C32 C33 1.478(8)
C33 C34 1.417(8)
C33 C37 1.436(9)
C34 C35 1.414(9)
C34 H34A 0.95
C35 C36 1.396(10)
C35 H35A 0.95
C36 C37 1.419(9)
C36 H36A 0.95
C37 H37A 0.95
C38 C39 1.383(13)
C38 C42 1.391(13)
C38 H38A 0.95
C39 C40 1.412(13)
C39 H39A 0.95
C40 C41 1.419(11)
C40 H40A 0.95
C41 C42 1.415(11)
C41 H41A 0.95
C42 H42A 0.95
C43 C44 1.372(8)
C43 H43A 0.95
C44 C45 1.369(9)
C44 H44A 0.95
C45 C46 1.388(8)
C45 H45A 0.95
C46 C52 1.407(7)
C46 H46A 0.95
C47 C48 1.372(8)
C47 C51 1.387(8)
C47 H47A 0.95
C48 C49 1.369(9)
C48 H48A 0.95
C49 C50 1.386(8)
C49 H49A 0.95
C50 H50A 0.95
C51 C52 1.478(7)
C53 C54 1.39(2)
C53 C58 1.42(2)
C53 C59 1.43(2)
C54 C55 1.355(19)
C54 H54A 0.95
C55 C56 1.31(2)
C55 H55A 0.95
C56 C57 1.33(2)
C56 H56A 0.95
C57 C58 1.34(2)
C57 H57A 0.95
C58 H58A 0.95
C59 H59A 0.98
C59 H59B 0.98
C59 H59C 0.98
C532 C542 1.40(3)
C532 C582 1.41(3)
C532 C592 1.43(3)
C542 C552 1.34(2)
C542 H54B 0.95
C552 C562 1.30(3)
C552 H55B 0.95
C562 C572 1.34(3)
C562 H56B 0.95
C572 C582 1.35(3)
C572 H57B 0.95
C582 H58B 0.95
C592 H59D 0.98
C592 H59E 0.98
C592 H59F 0.98
C533 C543 1.41(3)
C533 C583 1.43(3)
C533 C593 1.43(3)
C543 C553 1.35(3)
C543 H54C 0.95
C553 C563 1.31(3)
C553 H55C 0.95
C563 C573 1.35(3)
C563 H56C 0.95
C573 C583 1.35(3)
C573 H57C 0.95
C583 H58C 0.95
C593 H59G 0.9799
C593 H59H 0.9801
C593 H59I 0.98
